data_4076809
loop_
_publ_author_name
'Mathur, Pradeep'
'Bhunia, Anjan K.'
'Kumar, Arvind'
'Chatterjee, Saurav'
'Mobin, Shaikh M.'

_publ_section_title
;
 Synthesis, Structure, and Reactivity of Mixed-Metal Clusters Bearing
 \h1-Acetylide Groups, (\h5-C5H5)MFe2(\m3-E)2(CO)6(\h1-CCPh) (M = Mo or W
 and E = Se or Te)
;
_journal_issue 11
_journal_name_full Organometallics
_journal_page_first 2215
_journal_paper_doi 10.1021/om020064d
_journal_volume 21
_journal_year 2002
_chemical_formula_sum 'C22 H10 Co2 Fe2 Mo O9 Te2'
_chemical_formula_weight 999.00
_chemical_name_systematic
; 
 ? 
;
_space_group_IT_number 14
_symmetry_cell_setting monoclinic
_symmetry_space_group_name_Hall '-P 2yn'
_symmetry_space_group_name_H-M 'P 1 21/n 1'
_atom_sites_solution_hydrogens geom
_atom_sites_solution_primary direct
_atom_sites_solution_secondary difmap
_audit_creation_method SHELXL-97
_cell_angle_alpha 90.000(5)
_cell_angle_beta 100.657(5)
_cell_angle_gamma 90.000(6)
_cell_formula_units_Z 4
_cell_length_a 9.3520(8)
_cell_length_b 17.7580(12)
_cell_length_c 16.6850(9)
_cell_measurement_reflns_used 25
_cell_measurement_temperature 293(2)
_cell_measurement_theta_max 12.1300
_cell_measurement_theta_min 5.5900
_cell_volume 2723.1(3)
_computing_cell_refinement 'Argus (Nonius, MACH3 software)'
_computing_data_collection 'Argus (Nonius, MACH3 software)'
_computing_data_reduction 'Maxus (Nonius software)'
_computing_molecular_graphics Ortep
_computing_publication_material Maxus
_computing_structure_refinement 'SHELXL-97 (Sheldrick, 1997)'
_computing_structure_solution 'SHELXS-97 (Sheldrick, 1990)'
_diffrn_ambient_temperature 293(2)
_diffrn_measured_fraction_theta_full 0.877
_diffrn_measured_fraction_theta_max 0.877
_diffrn_measurement_device_type 'Enraf-Nonius CAD-4'
_diffrn_measurement_method \w/q-scan
_diffrn_radiation_monochromator graphite
_diffrn_radiation_source 'fine-focus sealed tube'
_diffrn_radiation_type ' MoK\a'
_diffrn_radiation_wavelength 0.70930
_diffrn_reflns_av_R_equivalents 0.0000
_diffrn_reflns_av_sigmaI/netI 0.0197
_diffrn_reflns_limit_h_max 11
_diffrn_reflns_limit_h_min 0
_diffrn_reflns_limit_k_max 20
_diffrn_reflns_limit_k_min 0
_diffrn_reflns_limit_l_max 19
_diffrn_reflns_limit_l_min -19
_diffrn_reflns_number 4331
_diffrn_reflns_theta_full 24.91
_diffrn_reflns_theta_max 24.91
_diffrn_reflns_theta_min 1.69
_diffrn_standards_decay_% <3%
_diffrn_standards_interval_time 3600
_diffrn_standards_number 3
_exptl_absorpt_coefficient_mu 4.829
_exptl_absorpt_correction_T_max 1.000
_exptl_absorpt_correction_T_min 0.831
_exptl_absorpt_correction_type psi-scan
_exptl_absorpt_process_details
;
psi-scan (North, Philips & Mathews, 1968)
;
_exptl_crystal_density_diffrn 2.437
_exptl_crystal_density_method 'not measured'
_exptl_crystal_description Block
_exptl_crystal_F_000 1864
_exptl_crystal_size_max '0.4 mm'
_exptl_crystal_size_mid '0.25 mm'
_exptl_crystal_size_min '0.15 mm'
_refine_diff_density_max 1.523
_refine_diff_density_min -1.374
_refine_diff_density_rms 0.219
_refine_ls_extinction_method none
_refine_ls_goodness_of_fit_ref 1.134
_refine_ls_hydrogen_treatment mixed
_refine_ls_matrix_type full
_refine_ls_number_parameters 379
_refine_ls_number_reflns 4331
_refine_ls_number_restraints 0
_refine_ls_restrained_S_all 1.134
_refine_ls_R_factor_all 0.0474
_refine_ls_R_factor_gt 0.0422
_refine_ls_shift/su_max 0.006
_refine_ls_shift/su_mean 0.000
_refine_ls_structure_factor_coef Fsqd
_refine_ls_weighting_details 'w=1/[\s^2^(Fo^2^)+(0.0714P)^2^+6.3726P] where P=(Fo^2^+2Fc^2^)/3''
_refine_ls_weighting_scheme calc
_refine_ls_wR_factor_gt 0.1088
_refine_ls_wR_factor_ref 0.1137
_reflns_number_gt 3946
_reflns_number_total 4331
_reflns_threshold_expression >2sigma(I)
_cod_data_source_file om020064d.cif
_cod_data_source_block Compound_No.6
_cod_depositor_comments
;
The following automatic conversions were performed:
'__exptl_absorpt_process_details' tag replaced with
'_exptl_absorpt_process_details'.

Automatic conversion script
Id: cif_correct_tags 1440 2010-10-19 06:21:57Z saulius 

The following automatic conversions were performed:

'_symmetry_cell_setting' value 'Monoclinic' changed to 'monoclinic'
according to /home/saulius/struct/CIF-dictionaries/cif_core.dic
dictionary named 'cif_core.dic' version 2.4.1 from
2010-06-29.

'_exptl_absorpt_correction_type' value 'Psi-Scan'
changed to 'psi-scan' according to
/home/saulius/struct/CIF-dictionaries/cif_core.dic dictionary named
'cif_core.dic' version 2.4.1 from 2010-06-29.

Automatic conversion script
Id: cif_fix_values 1715 2011-07-08 13:25:40Z adriana 

The following automatic conversions were performed:

'_refine_ls_weighting_scheme' value 'calc
w=1/[\s^2^(Fo^2^)+(0.0714P)^2^+6.3726P] where P=(Fo^2^+2Fc^2^)/3''
was changed to 'calc'. New tag '_refine_ls_weighting_details' was
created. The value of the new tag was set to
'w=1/[\s^2^(Fo^2^)+(0.0714P)^2^+6.3726P] where P=(Fo^2^+2Fc^2^)/3''.

Automatic conversion script
Id: cif_fix_values 3143 2015-03-26 13:38:13Z robertas 
;
_cod_original_sg_symbol_H-M 'P 21/n'
_cod_database_code 4076809

loop_
_symmetry_equiv_pos_as_xyz
'x, y, z'
'-x+1/2, y+1/2, -z+1/2'
'-x, -y, -z'
'x-1/2, -y-1/2, z-1/2'

loop_
_atom_site_label
_atom_site_type_symbol
_atom_site_fract_x
_atom_site_fract_y
_atom_site_fract_z
_atom_site_U_iso_or_equiv
_atom_site_adp_type
_atom_site_occupancy
_atom_site_calc_flag
_atom_site_refinement_flags
Mo1 Mo 0.32687(6) 0.20872(3) 0.43129(3) 0.03135(16) Uani 1 d .
Co1 Co 0.32365(10) 0.18569(5) 0.26676(5) 0.0345(2) Uani 1 d .
Co2 Co 0.46528(11) 0.06789(5) 0.24477(6) 0.0413(2) Uani 1 d .
Te1 Te 0.59275(5) 0.19365(3) 0.51997(3) 0.04163(15) Uani 1 d .
Te2 Te 0.33139(5) 0.31816(2) 0.32267(3) 0.03785(15) Uani 1 d .
Fe1 Fe 0.55980(9) 0.16425(5) 0.36984(5) 0.0304(2) Uani 1 d .
Fe2 Fe 0.55753(11) 0.30222(5) 0.42727(6) 0.0370(2) Uani 1 d .
C1 C 0.1566(13) 0.2710(6) 0.4960(9) 0.081(3) Uani 1 d .
C2 C 0.0797(10) 0.2356(8) 0.4305(7) 0.073(3) Uani 1 d .
C3 C 0.1000(11) 0.1594(8) 0.4420(8) 0.085(4) Uani 1 d .
C4 C 0.1925(13) 0.1484(7) 0.5147(9) 0.086(4) Uani 1 d .
H4 H 0.2260 0.1025 0.5376 0.103 Uiso 1 calc R
C5 C 0.2272(12) 0.2209(11) 0.5482(7) 0.098(5) Uani 1 d .
C6 C 0.0593(8) 0.0182(4) 0.2359(5) 0.0432(16) Uani 1 d .
C7 C -0.0550(9) -0.0305(5) 0.2389(6) 0.057(2) Uani 1 d .
C8 C -0.0538(9) -0.0766(5) 0.3054(6) 0.059(2) Uani 1 d .
C9 C 0.0591(9) -0.0746(5) 0.3694(6) 0.055(2) Uani 1 d .
C10 C 0.1753(9) -0.0252(4) 0.3682(5) 0.0465(17) Uani 1 d .
C11 C 0.1765(7) 0.0214(4) 0.3007(4) 0.0376(14) Uani 1 d .
C12 C 0.3045(7) 0.0715(4) 0.3035(4) 0.0325(13) Uani 1 d .
C13 C 0.3576(7) 0.1212(4) 0.3645(4) 0.0330(14) Uani 1 d .
C111 C 0.1374(8) 0.1969(4) 0.2217(4) 0.0397(16) Uani 1 d .
C222 C 0.3960(8) 0.2078(4) 0.1776(5) 0.0436(16) Uani 1 d .
C333 C 0.6197(8) 0.0924(4) 0.1965(5) 0.0482(18) Uani 1 d .
C444 C 0.5174(9) -0.0261(5) 0.2800(5) 0.057(2) Uani 1 d .
C555 C 0.3601(9) 0.0358(5) 0.1508(5) 0.055(2) Uani 1 d .
C666 C 0.6804(8) 0.0874(5) 0.3902(5) 0.0503(18) Uani 1 d .
C777 C 0.6634(8) 0.2212(5) 0.3145(5) 0.0501(18) Uani 1 d .
C888 C 0.7237(9) 0.3489(5) 0.4180(5) 0.056(2) Uani 1 d .
C999 C 0.4982(9) 0.3708(5) 0.4903(5) 0.055(2) Uani 1 d .
O111 O 0.0179(6) 0.2051(4) 0.1940(4) 0.0610(15) Uani 1 d .
O222 O 0.4356(6) 0.2271(4) 0.1193(3) 0.0629(16) Uani 1 d .
O333 O 0.7135(7) 0.1055(4) 0.1635(4) 0.076(2) Uani 1 d .
O444 O 0.5422(8) -0.0850(4) 0.2994(5) 0.084(2) Uani 1 d .
O555 O 0.2942(9) 0.0146(5) 0.0914(4) 0.092(2) Uani 1 d .
O666 O 0.7646(8) 0.0408(4) 0.4096(4) 0.082(2) Uani 1 d .
O777 O 0.7359(7) 0.2498(4) 0.2737(4) 0.0719(18) Uani 1 d .
O888 O 0.8281(7) 0.3806(4) 0.4141(6) 0.091(2) Uani 1 d .
O999 O 0.4615(8) 0.4141(4) 0.5327(4) 0.0788(19) Uani 1 d .
H7 H -0.118(8) -0.030(4) 0.185(4) 0.038(19) Uiso 1 d .
H8 H -0.118(14) -0.113(7) 0.310(8) 0.12(4) Uiso 1 d .
H10 H 0.246(7) -0.018(3) 0.414(4) 0.021(15) Uiso 1 d .
H6 H 0.065(7) 0.045(4) 0.190(4) 0.032(18) Uiso 1 d .
H9 H 0.058(10) -0.129(5) 0.418(6) 0.08(3) Uiso 1 d .
H2 H 0.005(10) 0.267(5) 0.394(5) 0.06(2) Uiso 1 d .
H3 H 0.060(10) 0.116(5) 0.400(6) 0.07(3) Uiso 1 d .
H1 H 0.117(13) 0.341(7) 0.483(7) 0.12(4) Uiso 1 d .
H5 H 0.294(11) 0.210(5) 0.581(6) 0.06(3) Uiso 1 d .

loop_
_atom_site_aniso_label
_atom_site_aniso_U_11
_atom_site_aniso_U_22
_atom_site_aniso_U_33
_atom_site_aniso_U_23
_atom_site_aniso_U_13
_atom_site_aniso_U_12
Mo1 0.0284(3) 0.0323(3) 0.0351(3) 0.0013(2) 0.0105(2) 0.0014(2)
Co1 0.0322(5) 0.0353(5) 0.0372(5) 0.0060(4) 0.0095(4) 0.0024(4)
Co2 0.0412(5) 0.0399(5) 0.0461(5) 0.0008(4) 0.0163(4) 0.0050(4)
Te1 0.0396(3) 0.0440(3) 0.0387(3) 0.00250(19) 0.00050(19) 0.0035(2)
Te2 0.0367(3) 0.0298(2) 0.0465(3) 0.00613(18) 0.0062(2) 0.00298(18)
Fe1 0.0226(4) 0.0326(5) 0.0369(5) 0.0032(4) 0.0082(4) 0.0020(4)
Fe2 0.0316(5) 0.0308(5) 0.0472(6) 0.0029(4) 0.0033(4) -0.0034(4)
C1 0.076(7) 0.075(7) 0.111(9) -0.004(7) 0.066(7) 0.008(6)
C2 0.041(5) 0.109(9) 0.075(6) 0.013(6) 0.026(5) 0.029(6)
C3 0.048(6) 0.115(10) 0.105(9) -0.047(8) 0.049(6) -0.032(6)
C4 0.072(7) 0.072(7) 0.136(11) 0.038(7) 0.074(8) 0.013(6)
C5 0.045(6) 0.206(18) 0.048(6) -0.006(8) 0.023(5) -0.018(8)
C6 0.045(4) 0.033(4) 0.049(4) -0.004(3) 0.002(3) -0.002(3)
C7 0.039(4) 0.049(5) 0.078(6) -0.022(4) 0.001(4) 0.005(4)
C8 0.045(5) 0.042(5) 0.096(7) -0.012(5) 0.031(5) -0.006(4)
C9 0.053(5) 0.041(4) 0.076(6) 0.000(4) 0.030(4) -0.009(4)
C10 0.044(4) 0.048(4) 0.050(4) 0.004(3) 0.015(4) -0.005(3)
C11 0.036(3) 0.033(3) 0.047(4) -0.002(3) 0.014(3) 0.000(3)
C12 0.032(3) 0.032(3) 0.035(3) 0.005(3) 0.009(3) 0.003(3)
C13 0.029(3) 0.032(3) 0.040(3) 0.014(3) 0.009(3) 0.005(3)
C111 0.050(5) 0.034(4) 0.035(3) 0.004(3) 0.008(3) 0.003(3)
C222 0.038(4) 0.047(4) 0.045(4) 0.009(3) 0.005(3) 0.003(3)
C333 0.047(4) 0.047(4) 0.056(4) 0.006(3) 0.022(4) 0.014(3)
C444 0.052(5) 0.053(5) 0.070(5) 0.010(4) 0.025(4) 0.007(4)
C555 0.056(5) 0.056(5) 0.058(5) -0.003(4) 0.024(4) 0.004(4)
C666 0.045(4) 0.057(5) 0.047(4) -0.002(4) 0.004(3) 0.013(4)
C777 0.041(4) 0.049(4) 0.064(5) 0.006(4) 0.019(4) -0.002(3)
C888 0.046(5) 0.046(4) 0.076(6) 0.004(4) 0.012(4) 0.004(4)
C999 0.049(4) 0.055(5) 0.060(5) -0.003(4) 0.003(4) -0.007(4)
O111 0.033(3) 0.075(4) 0.071(4) 0.011(3) -0.002(3) 0.005(3)
O222 0.058(4) 0.081(4) 0.057(3) 0.028(3) 0.031(3) 0.017(3)
O333 0.065(4) 0.083(5) 0.094(5) 0.023(4) 0.049(4) 0.013(3)
O444 0.094(5) 0.043(4) 0.116(6) 0.025(4) 0.021(4) 0.019(3)
O555 0.103(6) 0.111(6) 0.053(4) -0.019(4) -0.006(4) -0.009(5)
O666 0.087(5) 0.071(4) 0.081(5) -0.003(3) -0.003(4) 0.048(4)
O777 0.073(4) 0.071(4) 0.081(4) 0.009(4) 0.041(4) -0.012(3)
O888 0.042(4) 0.075(5) 0.156(7) 0.011(5) 0.016(4) -0.020(3)
O999 0.096(5) 0.068(4) 0.072(4) -0.021(4) 0.014(4) 0.006(4)

loop_
_atom_type_symbol
_atom_type_description
_atom_type_scat_dispersion_real
_atom_type_scat_dispersion_imag
_atom_type_scat_source
C C 0.0033 0.0016 'International Tables Vol C Tables 4.2.6.8 and 6.1.1.4'
H H 0.0000 0.0000 'International Tables Vol C Tables 4.2.6.8 and 6.1.1.4'
O O 0.0106 0.0060 'International Tables Vol C Tables 4.2.6.8 and 6.1.1.4'
Fe Fe 0.3463 0.8444 'International Tables Vol C Tables 4.2.6.8 and 6.1.1.4'
Te Te -0.5308 1.6751 'International Tables Vol C Tables 4.2.6.8 and 6.1.1.4'
Co Co 0.3494 0.9721 'International Tables Vol C Tables 4.2.6.8 and 6.1.1.4'
Mo Mo -1.6832 0.6857 'International Tables Vol C Tables 4.2.6.8 and 6.1.1.4'

loop_
_geom_angle_atom_site_label_1
_geom_angle_atom_site_label_2
_geom_angle_atom_site_label_3
_geom_angle
C13 Mo1 C4 97.3(4)
C13 Mo1 C5 132.3(5)
C4 Mo1 C5 35.7(5)
C13 Mo1 C3 88.7(3)
C4 Mo1 C3 34.3(4)
C5 Mo1 C3 57.2(4)
C13 Mo1 C2 113.7(4)
C4 Mo1 C2 56.9(4)
C5 Mo1 C2 56.0(4)
C3 Mo1 C2 34.1(4)
C13 Mo1 C1 144.4(4)
C4 Mo1 C1 56.7(4)
C5 Mo1 C1 33.1(5)
C3 Mo1 C1 55.9(4)
C2 Mo1 C1 33.2(4)
C13 Mo1 Te1 90.93(18)
C4 Mo1 Te1 100.1(4)
C5 Mo1 Te1 91.2(3)
C3 Mo1 Te1 133.6(4)
C2 Mo1 Te1 146.9(3)
C1 Mo1 Te1 115.7(4)
C13 Mo1 Te2 99.75(17)
C4 Mo1 Te2 146.0(3)
C5 Mo1 Te2 124.3(5)
C3 Mo1 Te2 117.1(4)
C2 Mo1 Te2 89.3(3)
C1 Mo1 Te2 93.8(3)
Te1 Mo1 Te2 108.72(2)
C13 Mo1 Fe1 48.58(18)
C4 Mo1 Fe1 131.6(3)
C5 Mo1 Fe1 145.7(4)
C3 Mo1 Fe1 136.9(3)
C2 Mo1 Fe1 156.7(3)
C1 Mo1 Fe1 167.0(3)
Te1 Mo1 Fe1 56.19(2)
Te2 Mo1 Fe1 80.74(3)
C13 Mo1 Fe2 105.56(18)
C4 Mo1 Fe2 144.9(4)
C5 Mo1 Fe2 113.9(4)
C3 Mo1 Fe2 164.4(3)
C2 Mo1 Fe2 130.9(3)
C1 Mo1 Fe2 109.2(3)
Te1 Mo1 Fe2 54.14(3)
Te2 Mo1 Fe2 55.11(3)
Fe1 Mo1 Fe2 58.05(3)
C13 Mo1 Co1 45.34(17)
C4 Mo1 Co1 128.5(4)
C5 Mo1 Co1 156.0(3)
C3 Mo1 Co1 100.2(3)
C2 Mo1 Co1 101.1(3)
C1 Mo1 Co1 129.7(4)
Te1 Mo1 Co1 111.96(3)
Te2 Mo1 Co1 55.39(2)
Fe1 Mo1 Co1 55.98(3)
Fe2 Mo1 Co1 85.95(3)
C111 Co1 C222 96.6(3)
C111 Co1 C13 114.2(3)
C222 Co1 C13 142.1(3)
C111 Co1 C12 95.7(3)
C222 Co1 C12 120.8(3)
C13 Co1 C12 38.7(3)
C111 Co1 Te2 90.6(2)
C222 Co1 Te2 96.5(2)
C13 Co1 Te2 104.3(2)
C12 Co1 Te2 140.91(18)
C111 Co1 Co2 121.9(2)
C222 Co1 Co2 76.9(2)
C13 Co1 Co2 68.42(19)
C12 Co1 Co2 48.15(17)
Te2 Co1 Co2 147.19(5)
C111 Co1 Fe1 163.0(2)
C222 Co1 Fe1 100.3(2)
C13 Co1 Fe1 51.07(18)
C12 Co1 Fe1 76.93(17)
Te2 Co1 Fe1 85.89(4)
Co2 Co1 Fe1 64.34(4)
C111 Co1 Mo1 103.5(2)
C222 Co1 Mo1 148.9(2)
C13 Co1 Mo1 45.2(2)
C12 Co1 Mo1 80.89(17)
Te2 Co1 Mo1 60.16(3)
Co2 Co1 Mo1 110.76(4)
Fe1 Co1 Mo1 60.47(3)
C555 Co2 C444 93.6(4)
C555 Co2 C333 92.4(4)
C444 Co2 C333 100.1(3)
C555 Co2 C12 95.8(3)
C444 Co2 C12 93.1(3)
C333 Co2 C12 164.0(3)
C555 Co2 Co1 99.9(3)
C444 Co2 Co1 146.2(3)
C333 Co2 Co1 110.0(2)
C12 Co2 Co1 54.98(18)
C555 Co2 Fe1 157.6(3)
C444 Co2 Fe1 107.6(3)
C333 Co2 Fe1 91.0(3)
C12 Co2 Fe1 76.3(2)
Co1 Co2 Fe1 58.29(3)
Fe2 Te1 Fe1 63.85(3)
Fe2 Te1 Mo1 64.42(3)
Fe1 Te1 Mo1 62.51(2)
Fe2 Te2 Co1 96.62(3)
Fe2 Te2 Mo1 63.87(3)
Co1 Te2 Mo1 64.45(2)
C666 Fe1 C777 98.6(4)
C666 Fe1 C13 105.9(3)
C777 Fe1 C13 142.0(3)
C666 Fe1 Te1 90.7(2)
C777 Fe1 Te1 114.9(3)
C13 Fe1 Te1 93.63(19)
C666 Fe1 Co1 133.3(3)
C777 Fe1 Co1 93.0(3)
C13 Fe1 Co1 49.14(17)
Te1 Fe1 Co1 124.58(4)
C666 Fe1 Fe2 134.3(3)
C777 Fe1 Fe2 72.6(3)
C13 Fe1 Fe2 107.28(19)
Te1 Fe1 Fe2 56.86(3)
Co1 Fe1 Fe2 92.41(4)
C666 Fe1 Mo1 133.4(3)
C777 Fe1 Mo1 126.1(3)
C13 Fe1 Mo1 46.61(19)
Te1 Fe1 Mo1 61.30(3)
Co1 Fe1 Mo1 63.55(3)
Fe2 Fe1 Mo1 61.76(3)
C666 Fe1 Co2 76.5(3)
C777 Fe1 Co2 95.2(3)
C13 Fe1 Co2 63.91(19)
Te1 Fe1 Co2 148.89(4)
Co1 Fe1 Co2 57.37(3)
Fe2 Fe1 Co2 147.40(5)
Mo1 Fe1 Co2 107.82(4)
C999 Fe2 C888 96.0(4)
C999 Fe2 Te1 100.8(3)
C888 Fe2 Te1 113.6(3)
C999 Fe2 Te2 91.1(3)
C888 Fe2 Te2 121.5(3)
Te1 Fe2 Te2 121.80(4)
C999 Fe2 Fe1 152.1(3)
C888 Fe2 Fe1 109.5(3)
Te1 Fe2 Fe1 59.29(3)
Te2 Fe2 Fe1 85.06(4)
C999 Fe2 Mo1 93.9(3)
C888 Fe2 Mo1 169.7(3)
Te1 Fe2 Mo1 61.45(3)
Te2 Fe2 Mo1 61.03(3)
Fe1 Fe2 Mo1 60.19(3)
C5 C1 C2 110.1(11)
C5 C1 Mo1 72.0(6)
C2 C1 Mo1 73.4(5)
C1 C2 C3 107.9(10)
C1 C2 Mo1 73.4(6)
C3 C2 Mo1 71.9(5)
C4 C3 C2 108.2(10)
C4 C3 Mo1 71.7(5)
C2 C3 Mo1 74.0(6)
C3 C4 C5 106.4(11)
C3 C4 Mo1 74.0(6)
C5 C4 Mo1 72.9(5)
C1 C5 C4 107.4(11)
C1 C5 Mo1 74.9(6)
C4 C5 Mo1 71.4(6)
C7 C6 C11 120.0(8)
C8 C7 C6 120.7(8)
C9 C8 C7 120.6(8)
C8 C9 C10 119.8(8)
C11 C10 C9 120.3(8)
C6 C11 C10 118.6(7)
C6 C11 C12 124.3(6)
C10 C11 C12 117.1(6)
C13 C12 C11 126.1(6)
C13 C12 Co2 100.9(4)
C11 C12 Co2 131.2(5)
C13 C12 Co1 64.2(3)
C11 C12 Co1 132.0(5)
Co2 C12 Co1 76.9(2)
C12 C13 Mo1 149.4(5)
C12 C13 Co1 77.2(4)
Mo1 C13 Co1 89.5(3)
C12 C13 Fe1 118.9(5)
Mo1 C13 Fe1 84.8(3)
Co1 C13 Fe1 79.8(2)
O111 C111 Co1 178.6(6)
O222 C222 Co1 174.5(7)
O333 C333 Co2 176.8(8)
O444 C444 Co2 176.2(9)
O555 C555 Co2 179.1(8)
O666 C666 Fe1 174.0(7)
O777 C777 Fe1 171.0(8)
O888 C888 Fe2 177.5(8)
O999 C999 Fe2 178.2(8)

loop_
_geom_bond_atom_site_label_1
_geom_bond_atom_site_label_2
_geom_bond_distance
Mo1 C13 1.964(7)
Mo1 C4 2.304(9)
Mo1 C5 2.323(9)
Mo1 C3 2.332(9)
Mo1 C2 2.358(8)
Mo1 C1 2.358(9)
Mo1 Te1 2.6614(7)
Mo1 Te2 2.6631(7)
Mo1 Fe1 2.6918(10)
Mo1 Fe2 2.7328(11)
Mo1 Co1 2.7700(10)
Co1 C111 1.776(8)
Co1 C222 1.788(8)
Co1 C13 1.970(6)
Co1 C12 2.135(6)
Co1 Te2 2.5267(10)
Co1 Co2 2.5387(13)
Co1 Fe1 2.5642(12)
Co2 C555 1.784(9)
Co2 C444 1.807(9)
Co2 C333 1.831(8)
Co2 C12 1.942(6)
Co2 Fe1 2.7170(13)
Te1 Fe2 2.4555(11)
Te1 Fe1 2.5212(10)
Te2 Fe2 2.4967(11)
Fe1 C666 1.763(8)
Fe1 C777 1.773(8)
Fe1 C13 2.027(6)
Fe1 Fe2 2.6323(13)
Fe2 C999 1.765(9)
Fe2 C888 1.793(8)
C1 C5 1.333(18)
C1 C2 1.348(16)
C2 C3 1.374(17)
C3 C4 1.368(17)
C4 C5 1.417(19)
C6 C7 1.382(11)
C6 C11 1.391(10)
C7 C8 1.377(13)
C8 C9 1.357(13)
C9 C10 1.400(11)
C10 C11 1.399(10)
C11 C12 1.485(9)
C12 C13 1.368(9)
C111 O111 1.136(9)
C222 O222 1.155(9)
C333 O333 1.143(9)
C444 O444 1.107(10)
C555 O555 1.131(10)
C666 O666 1.148(9)
C777 O777 1.163(9)
C888 O888 1.139(10)
C999 O999 1.139(10)

loop_
_geom_torsion_atom_site_label_1
_geom_torsion_atom_site_label_2
_geom_torsion_atom_site_label_3
_geom_torsion_atom_site_label_4
_geom_torsion
C13 Mo1 Co1 C111 110.9(3)
C4 Mo1 Co1 C111 54.7(4)
C5 Mo1 Co1 C111 14.7(12)
C3 Mo1 Co1 C111 33.1(4)
C2 Mo1 Co1 C111 -1.6(4)
C1 Mo1 Co1 C111 -20.7(4)
Te1 Mo1 Co1 C111 179.0(2)
Te2 Mo1 Co1 C111 -82.9(2)
Fe1 Mo1 Co1 C111 173.8(2)
Fe2 Mo1 Co1 C111 -132.5(2)
C13 Mo1 Co1 C222 -120.3(5)
C4 Mo1 Co1 C222 -176.5(6)
C5 Mo1 Co1 C222 143.5(13)
C3 Mo1 Co1 C222 161.9(6)
C2 Mo1 Co1 C222 127.2(6)
C1 Mo1 Co1 C222 108.0(6)
Te1 Mo1 Co1 C222 -52.3(5)
Te2 Mo1 Co1 C222 45.9(5)
Fe1 Mo1 Co1 C222 -57.4(5)
Fe2 Mo1 Co1 C222 -3.7(5)
C4 Mo1 Co1 C13 -56.2(4)
C5 Mo1 Co1 C13 -96.2(12)
C3 Mo1 Co1 C13 -77.8(5)
C2 Mo1 Co1 C13 -112.5(4)
C1 Mo1 Co1 C13 -131.7(4)
Te1 Mo1 Co1 C13 68.1(3)
Te2 Mo1 Co1 C13 166.2(3)
Fe1 Mo1 Co1 C13 62.9(3)
Fe2 Mo1 Co1 C13 116.6(3)
C13 Mo1 Co1 C12 17.1(3)
C4 Mo1 Co1 C12 -39.0(4)
C5 Mo1 Co1 C12 -79.0(12)
C3 Mo1 Co1 C12 -60.7(4)
C2 Mo1 Co1 C12 -95.3(4)
C1 Mo1 Co1 C12 -114.5(4)
Te1 Mo1 Co1 C12 85.20(17)
Te2 Mo1 Co1 C12 -176.62(17)
Fe1 Mo1 Co1 C12 80.08(17)
Fe2 Mo1 Co1 C12 133.76(17)
C13 Mo1 Co1 Te2 -166.2(3)
C4 Mo1 Co1 Te2 137.6(3)
C5 Mo1 Co1 Te2 97.6(12)
C3 Mo1 Co1 Te2 116.0(4)
C2 Mo1 Co1 Te2 81.3(3)
C1 Mo1 Co1 Te2 62.1(4)
Te1 Mo1 Co1 Te2 -98.17(3)
Fe1 Mo1 Co1 Te2 -103.30(3)
Fe2 Mo1 Co1 Te2 -49.61(3)
C13 Mo1 Co1 Co2 -21.3(3)
C4 Mo1 Co1 Co2 -77.4(3)
C5 Mo1 Co1 Co2 -117.5(12)
C3 Mo1 Co1 Co2 -99.1(4)
C2 Mo1 Co1 Co2 -133.8(3)
C1 Mo1 Co1 Co2 -152.9(4)
Te1 Mo1 Co1 Co2 46.78(5)
Te2 Mo1 Co1 Co2 144.96(5)
Fe1 Mo1 Co1 Co2 41.66(4)
Fe2 Mo1 Co1 Co2 95.34(4)
C13 Mo1 Co1 Fe1 -62.9(3)
C4 Mo1 Co1 Fe1 -119.1(3)
C5 Mo1 Co1 Fe1 -159.1(12)
C3 Mo1 Co1 Fe1 -140.8(4)
C2 Mo1 Co1 Fe1 -175.4(3)
C1 Mo1 Co1 Fe1 165.4(4)
Te1 Mo1 Co1 Fe1 5.12(3)
Te2 Mo1 Co1 Fe1 103.30(3)
Fe2 Mo1 Co1 Fe1 53.69(3)
C111 Co1 Co2 C555 23.7(4)
C222 Co1 Co2 C555 -66.0(4)
C13 Co1 Co2 C555 129.6(3)
C12 Co1 Co2 C555 90.2(4)
Te2 Co1 Co2 C555 -147.6(3)
Fe1 Co1 Co2 C555 -174.4(3)
Mo1 Co1 Co2 C555 145.6(3)
C111 Co1 Co2 C444 -88.4(6)
C222 Co1 Co2 C444 -178.1(6)
C13 Co1 Co2 C444 17.5(6)
C12 Co1 Co2 C444 -21.9(6)
Te2 Co1 Co2 C444 100.4(5)
Fe1 Co1 Co2 C444 73.5(5)
Mo1 Co1 Co2 C444 33.6(5)
C111 Co1 Co2 C333 119.9(4)
C222 Co1 Co2 C333 30.2(4)
C13 Co1 Co2 C333 -134.2(3)
C12 Co1 Co2 C333 -173.6(4)
Te2 Co1 Co2 C333 -51.3(3)
Fe1 Co1 Co2 C333 -78.2(3)
Mo1 Co1 Co2 C333 -118.1(3)
C111 Co1 Co2 C12 -66.5(3)
C222 Co1 Co2 C12 -156.2(3)
C13 Co1 Co2 C12 39.4(3)
Te2 Co1 Co2 C12 122.3(2)
Fe1 Co1 Co2 C12 95.4(2)
Mo1 Co1 Co2 C12 55.5(2)
C111 Co1 Co2 Fe1 -161.9(3)
C222 Co1 Co2 Fe1 108.5(2)
C13 Co1 Co2 Fe1 -56.0(2)
C12 Co1 Co2 Fe1 -95.4(2)
Te2 Co1 Co2 Fe1 26.89(8)
Mo1 Co1 Co2 Fe1 -39.91(4)
C13 Mo1 Te1 Fe2 108.62(17)
C4 Mo1 Te1 Fe2 -153.7(3)
C5 Mo1 Te1 Fe2 -119.0(5)
C3 Mo1 Te1 Fe2 -162.3(4)
C2 Mo1 Te1 Fe2 -111.7(6)
C1 Mo1 Te1 Fe2 -95.9(3)
Te2 Mo1 Te1 Fe2 8.00(3)
Fe1 Mo1 Te1 Fe2 72.44(4)
Co1 Mo1 Te1 Fe2 67.33(4)
C13 Mo1 Te1 Fe1 36.18(17)
C4 Mo1 Te1 Fe1 133.8(3)
C5 Mo1 Te1 Fe1 168.6(5)
C3 Mo1 Te1 Fe1 125.2(4)
C2 Mo1 Te1 Fe1 175.9(6)
C1 Mo1 Te1 Fe1 -168.4(3)
Te2 Mo1 Te1 Fe1 -64.44(3)
Fe2 Mo1 Te1 Fe1 -72.44(4)
Co1 Mo1 Te1 Fe1 -5.11(3)
C111 Co1 Te2 Fe2 162.1(2)
C222 Co1 Te2 Fe2 -101.2(2)
C13 Co1 Te2 Fe2 46.82(19)
C12 Co1 Te2 Fe2 62.1(3)
Co2 Co1 Te2 Fe2 -25.37(9)
Fe1 Co1 Te2 Fe2 -1.25(4)
Mo1 Co1 Te2 Fe2 56.85(3)
C111 Co1 Te2 Mo1 105.2(2)
C222 Co1 Te2 Mo1 -158.0(2)
C13 Co1 Te2 Mo1 -10.03(18)
C12 Co1 Te2 Mo1 5.3(3)
Co2 Co1 Te2 Mo1 -82.22(8)
Fe1 Co1 Te2 Mo1 -58.09(3)
C13 Mo1 Te2 Fe2 -102.24(18)
C4 Mo1 Te2 Fe2 138.6(7)
C5 Mo1 Te2 Fe2 97.0(4)
C3 Mo1 Te2 Fe2 164.3(3)
C2 Mo1 Te2 Fe2 143.8(3)
C1 Mo1 Te2 Fe2 110.9(4)
Te1 Mo1 Te2 Fe2 -7.90(3)
Fe1 Mo1 Te2 Fe2 -57.32(3)
Co1 Mo1 Te2 Fe2 -112.13(4)
C13 Mo1 Te2 Co1 9.89(18)
C4 Mo1 Te2 Co1 -109.3(7)
C5 Mo1 Te2 Co1 -150.8(4)
C3 Mo1 Te2 Co1 -83.6(3)
C2 Mo1 Te2 Co1 -104.1(3)
C1 Mo1 Te2 Co1 -137.0(4)
Te1 Mo1 Te2 Co1 104.23(3)
Fe1 Mo1 Te2 Co1 54.81(3)
Fe2 Mo1 Te2 Co1 112.13(4)
Fe2 Te1 Fe1 C666 145.7(3)
Mo1 Te1 Fe1 C666 -141.0(3)
Fe2 Te1 Fe1 C777 45.8(3)
Mo1 Te1 Fe1 C777 119.1(3)
Fe2 Te1 Fe1 C13 -108.30(18)
Mo1 Te1 Fe1 C13 -34.97(17)
Fe2 Te1 Fe1 Co1 -67.11(5)
Mo1 Te1 Fe1 Co1 6.22(4)
Mo1 Te1 Fe1 Fe2 73.33(3)
Fe2 Te1 Fe1 Mo1 -73.33(3)
Fe2 Te1 Fe1 Co2 -149.91(9)
Mo1 Te1 Fe1 Co2 -76.58(8)
C111 Co1 Fe1 C666 105.0(8)
C222 Co1 Fe1 C666 -80.4(4)
C13 Co1 Fe1 C666 71.6(5)
C12 Co1 Fe1 C666 39.1(4)
Te2 Co1 Fe1 C666 -176.3(4)
Co2 Co1 Fe1 C666 -10.5(4)
Mo1 Co1 Fe1 C666 125.9(4)
C111 Co1 Fe1 C777 -150.1(8)
C222 Co1 Fe1 C777 24.4(4)
C13 Co1 Fe1 C777 176.4(4)
C12 Co1 Fe1 C777 143.9(3)
Te2 Co1 Fe1 C777 -71.5(3)
Co2 Co1 Fe1 C777 94.3(3)
Mo1 Co1 Fe1 C777 -129.3(3)
C111 Co1 Fe1 C13 33.4(8)
C222 Co1 Fe1 C13 -152.0(4)
C12 Co1 Fe1 C13 -32.6(3)
Te2 Co1 Fe1 C13 112.1(3)
Co2 Co1 Fe1 C13 -82.2(3)
Mo1 Co1 Fe1 C13 54.3(2)
C111 Co1 Fe1 Te1 -26.9(8)
C222 Co1 Fe1 Te1 147.6(3)
C13 Co1 Fe1 Te1 -60.4(3)
C12 Co1 Fe1 Te1 -92.92(18)
Te2 Co1 Fe1 Te1 51.72(5)
Co2 Co1 Fe1 Te1 -142.50(5)
Mo1 Co1 Fe1 Te1 -6.10(4)
C111 Co1 Fe1 Fe2 -77.5(8)
C222 Co1 Fe1 Fe2 97.1(3)
C13 Co1 Fe1 Fe2 -110.9(3)
C12 Co1 Fe1 Fe2 -143.46(18)
Te2 Co1 Fe1 Fe2 1.18(4)
Co2 Co1 Fe1 Fe2 166.96(4)
Mo1 Co1 Fe1 Fe2 -56.64(3)
C111 Co1 Fe1 Mo1 -20.8(8)
C222 Co1 Fe1 Mo1 153.7(3)
C13 Co1 Fe1 Mo1 -54.3(2)
C12 Co1 Fe1 Mo1 -86.83(17)
Te2 Co1 Fe1 Mo1 57.81(3)
Co2 Co1 Fe1 Mo1 -136.41(4)
C111 Co1 Fe1 Co2 115.6(8)
C222 Co1 Fe1 Co2 -69.9(3)
C13 Co1 Fe1 Co2 82.2(3)
C12 Co1 Fe1 Co2 49.58(17)
Te2 Co1 Fe1 Co2 -165.78(4)
Mo1 Co1 Fe1 Co2 136.41(4)
C13 Mo1 Fe1 C666 -68.0(4)
C4 Mo1 Fe1 C666 -11.7(7)
C5 Mo1 Fe1 C666 39.5(9)
C3 Mo1 Fe1 C666 -59.9(7)
C2 Mo1 Fe1 C666 -114.2(9)
C1 Mo1 Fe1 C666 114.2(16)
Te1 Mo1 Fe1 C666 60.1(4)
Te2 Mo1 Fe1 C666 -179.9(4)
Fe2 Mo1 Fe1 C666 125.6(4)
Co1 Mo1 Fe1 C666 -125.7(4)
C13 Mo1 Fe1 C777 130.7(4)
C4 Mo1 Fe1 C777 -173.0(6)
C5 Mo1 Fe1 C777 -121.8(8)
C3 Mo1 Fe1 C777 138.9(7)
C2 Mo1 Fe1 C777 84.5(9)
C1 Mo1 Fe1 C777 -47.0(16)
Te1 Mo1 Fe1 C777 -101.2(3)
Te2 Mo1 Fe1 C777 18.8(3)
Fe2 Mo1 Fe1 C777 -35.6(3)
Co1 Mo1 Fe1 C777 73.1(3)
C4 Mo1 Fe1 C13 56.3(6)
C5 Mo1 Fe1 C13 107.5(8)
C3 Mo1 Fe1 C13 8.2(6)
C2 Mo1 Fe1 C13 -46.2(8)
C1 Mo1 Fe1 C13 -177.7(16)
Te1 Mo1 Fe1 C13 128.1(2)
Te2 Mo1 Fe1 C13 -111.9(2)
Fe2 Mo1 Fe1 C13 -166.3(2)
Co1 Mo1 Fe1 C13 -57.6(2)
C13 Mo1 Fe1 Te1 -128.1(2)
C4 Mo1 Fe1 Te1 -71.8(6)
C5 Mo1 Fe1 Te1 -20.6(8)
C3 Mo1 Fe1 Te1 -119.9(6)
C2 Mo1 Fe1 Te1 -174.3(8)
C1 Mo1 Fe1 Te1 54.2(16)
Te2 Mo1 Fe1 Te1 120.04(3)
Fe2 Mo1 Fe1 Te1 65.59(3)
Co1 Mo1 Fe1 Te1 174.28(4)
C13 Mo1 Fe1 Co1 57.6(2)
C4 Mo1 Fe1 Co1 113.9(6)
C5 Mo1 Fe1 Co1 165.1(8)
C3 Mo1 Fe1 Co1 65.8(6)
C2 Mo1 Fe1 Co1 11.5(8)
C1 Mo1 Fe1 Co1 -120.1(16)
Te1 Mo1 Fe1 Co1 -174.28(4)
Te2 Mo1 Fe1 Co1 -54.24(3)
Fe2 Mo1 Fe1 Co1 -108.69(4)
C13 Mo1 Fe1 Fe2 166.3(2)
C4 Mo1 Fe1 Fe2 -137.4(6)
C5 Mo1 Fe1 Fe2 -86.2(8)
C3 Mo1 Fe1 Fe2 174.5(6)
C2 Mo1 Fe1 Fe2 120.1(8)
C1 Mo1 Fe1 Fe2 -11.4(16)
Te1 Mo1 Fe1 Fe2 -65.59(3)
Te2 Mo1 Fe1 Fe2 54.45(3)
Co1 Mo1 Fe1 Fe2 108.69(4)
C13 Mo1 Fe1 Co2 20.0(2)
C4 Mo1 Fe1 Co2 76.3(6)
C5 Mo1 Fe1 Co2 127.5(8)
C3 Mo1 Fe1 Co2 28.2(6)
C2 Mo1 Fe1 Co2 -26.1(8)
C1 Mo1 Fe1 Co2 -157.7(16)
Te1 Mo1 Fe1 Co2 148.13(4)
Te2 Mo1 Fe1 Co2 -91.83(4)
Fe2 Mo1 Fe1 Co2 -146.28(5)
Co1 Mo1 Fe1 Co2 -37.59(4)
C555 Co2 Fe1 C666 -173.4(7)
C444 Co2 Fe1 C666 26.1(4)
C333 Co2 Fe1 C666 -74.8(4)
C12 Co2 Fe1 C666 115.1(3)
Co1 Co2 Fe1 C666 172.1(3)
C555 Co2 Fe1 C777 -75.7(7)
C444 Co2 Fe1 C777 123.8(4)
C333 Co2 Fe1 C777 22.9(3)
C12 Co2 Fe1 C777 -147.3(3)
Co1 Co2 Fe1 C777 -90.2(3)
C555 Co2 Fe1 C13 71.0(7)
C444 Co2 Fe1 C13 -89.5(3)
C333 Co2 Fe1 C13 169.6(3)
C12 Co2 Fe1 C13 -0.5(3)
Co1 Co2 Fe1 C13 56.53(18)
C555 Co2 Fe1 Te1 118.6(7)
C444 Co2 Fe1 Te1 -41.9(3)
C333 Co2 Fe1 Te1 -142.8(2)
C12 Co2 Fe1 Te1 47.0(2)
Co1 Co2 Fe1 Te1 104.09(8)
C555 Co2 Fe1 Co1 14.5(7)
C444 Co2 Fe1 Co1 -146.0(3)
C333 Co2 Fe1 Co1 113.1(2)
C12 Co2 Fe1 Co1 -57.05(19)
C555 Co2 Fe1 Fe2 -10.2(7)
C444 Co2 Fe1 Fe2 -170.7(3)
C333 Co2 Fe1 Fe2 88.3(2)
C12 Co2 Fe1 Fe2 -81.8(2)
Co1 Co2 Fe1 Fe2 -24.74(8)
C555 Co2 Fe1 Mo1 54.9(7)
C444 Co2 Fe1 Mo1 -105.6(3)
C333 Co2 Fe1 Mo1 153.5(2)
C12 Co2 Fe1 Mo1 -16.63(19)
Co1 Co2 Fe1 Mo1 40.43(4)
Fe1 Te1 Fe2 C999 159.0(3)
Mo1 Te1 Fe2 C999 88.6(3)
Fe1 Te1 Fe2 C888 -99.5(3)
Mo1 Te1 Fe2 C888 -169.9(3)
Fe1 Te1 Fe2 Te2 60.91(5)
Mo1 Te1 Fe2 Te2 -9.52(4)
Mo1 Te1 Fe2 Fe1 -70.43(3)
Fe1 Te1 Fe2 Mo1 70.43(3)
Co1 Te2 Fe2 C999 -151.1(3)
Mo1 Te2 Fe2 C999 -93.9(3)
Co1 Te2 Fe2 C888 111.1(3)
Mo1 Te2 Fe2 C888 168.4(3)
Co1 Te2 Fe2 Te1 -47.73(5)
Mo1 Te2 Fe2 Te1 9.56(4)
Co1 Te2 Fe2 Fe1 1.22(4)
Mo1 Te2 Fe2 Fe1 58.50(3)
Co1 Te2 Fe2 Mo1 -57.29(3)
C666 Fe1 Fe2 C999 -100.8(7)
C777 Fe1 Fe2 C999 174.1(7)
C13 Fe1 Fe2 C999 34.0(6)
Te1 Fe1 Fe2 C999 -48.9(6)
Co1 Fe1 Fe2 C999 81.8(6)
Mo1 Fe1 Fe2 C999 23.7(6)
Co2 Fe1 Fe2 C999 102.4(6)
C666 Fe1 Fe2 C888 54.5(5)
C777 Fe1 Fe2 C888 -30.6(4)
C13 Fe1 Fe2 C888 -170.7(3)
Te1 Fe1 Fe2 C888 106.4(3)
Co1 Fe1 Fe2 C888 -123.0(3)
Mo1 Fe1 Fe2 C888 179.0(3)
Co2 Fe1 Fe2 C888 -102.3(3)
C666 Fe1 Fe2 Te1 -52.0(4)
C777 Fe1 Fe2 Te1 -137.0(3)
C13 Fe1 Fe2 Te1 82.88(18)
Co1 Fe1 Fe2 Te1 130.61(4)
Mo1 Fe1 Fe2 Te1 72.52(3)
Co2 Fe1 Fe2 Te1 151.27(8)
C666 Fe1 Fe2 Te2 176.2(4)
C777 Fe1 Fe2 Te2 91.2(3)
C13 Fe1 Fe2 Te2 -48.92(18)
Te1 Fe1 Fe2 Te2 -131.80(4)
Co1 Fe1 Fe2 Te2 -1.19(4)
Mo1 Fe1 Fe2 Te2 -59.28(3)
Co2 Fe1 Fe2 Te2 19.47(9)
C666 Fe1 Fe2 Mo1 -124.5(4)
C777 Fe1 Fe2 Mo1 150.5(3)
C13 Fe1 Fe2 Mo1 10.36(18)
Te1 Fe1 Fe2 Mo1 -72.52(3)
Co1 Fe1 Fe2 Mo1 58.09(3)
Co2 Fe1 Fe2 Mo1 78.75(8)
C13 Mo1 Fe2 C999 -179.8(3)
C4 Mo1 Fe2 C999 -50.9(5)
C5 Mo1 Fe2 C999 -27.1(6)
C3 Mo1 Fe2 C999 24.9(13)
C2 Mo1 Fe2 C999 37.7(5)
C1 Mo1 Fe2 C999 8.1(5)
Te1 Mo1 Fe2 C999 -100.2(3)
Te2 Mo1 Fe2 C999 89.1(3)
Fe1 Mo1 Fe2 C999 -169.2(3)
Co1 Mo1 Fe2 C999 138.9(3)
C13 Mo1 Fe2 C888 -16.1(16)
C4 Mo1 Fe2 C888 112.8(17)
C5 Mo1 Fe2 C888 136.5(17)
C3 Mo1 Fe2 C888 -171(2)
C2 Mo1 Fe2 C888 -158.6(16)
C1 Mo1 Fe2 C888 171.8(17)
Te1 Mo1 Fe2 C888 63.5(16)
Te2 Mo1 Fe2 C888 -107.2(16)
Fe1 Mo1 Fe2 C888 -5.5(16)
Co1 Mo1 Fe2 C888 -57.4(16)
C13 Mo1 Fe2 Te1 -79.60(18)
C4 Mo1 Fe2 Te1 49.2(5)
C5 Mo1 Fe2 Te1 73.0(5)
C3 Mo1 Fe2 Te1 125.1(13)
C2 Mo1 Fe2 Te1 137.9(4)
C1 Mo1 Fe2 Te1 108.3(4)
Te2 Mo1 Fe2 Te1 -170.76(4)
Fe1 Mo1 Fe2 Te1 -69.00(3)
Co1 Mo1 Fe2 Te1 -120.92(3)
C13 Mo1 Fe2 Te2 91.15(18)
C4 Mo1 Fe2 Te2 -140.0(5)
C5 Mo1 Fe2 Te2 -116.2(5)
C3 Mo1 Fe2 Te2 -64.1(13)
C2 Mo1 Fe2 Te2 -51.4(4)
C1 Mo1 Fe2 Te2 -80.9(4)
Te1 Mo1 Fe2 Te2 170.76(4)
Fe1 Mo1 Fe2 Te2 101.76(3)
Co1 Mo1 Fe2 Te2 49.84(3)
C13 Mo1 Fe2 Fe1 -10.60(18)
C4 Mo1 Fe2 Fe1 118.2(5)
C5 Mo1 Fe2 Fe1 142.0(5)
C3 Mo1 Fe2 Fe1 -165.9(13)
C2 Mo1 Fe2 Fe1 -153.1(4)
C1 Mo1 Fe2 Fe1 177.3(4)
Te1 Mo1 Fe2 Fe1 69.00(3)
Te2 Mo1 Fe2 Fe1 -101.76(3)
Co1 Mo1 Fe2 Fe1 -51.91(3)
C13 Mo1 C1 C5 88.6(11)
C4 Mo1 C1 C5 39.3(8)
C3 Mo1 C1 C5 80.8(9)
C2 Mo1 C1 C5 118.4(11)
Te1 Mo1 C1 C5 -45.9(9)
Te2 Mo1 C1 C5 -158.8(8)
Fe1 Mo1 C1 C5 -94.3(15)
Fe2 Mo1 C1 C5 -104.5(8)
Co1 Mo1 C1 C5 154.4(8)
C13 Mo1 C1 C2 -29.7(11)
C4 Mo1 C1 C2 -79.0(8)
C5 Mo1 C1 C2 -118.4(11)
C3 Mo1 C1 C2 -37.5(7)
Te1 Mo1 C1 C2 -164.3(6)
Te2 Mo1 C1 C2 82.8(7)
Fe1 Mo1 C1 C2 147.3(13)
Fe2 Mo1 C1 C2 137.1(6)
Co1 Mo1 C1 C2 36.0(8)
C5 C1 C2 C3 1.1(11)
Mo1 C1 C2 C3 64.2(6)
C5 C1 C2 Mo1 -63.1(7)
C13 Mo1 C2 C1 161.6(7)
C4 Mo1 C2 C1 78.5(8)
C5 Mo1 C2 C1 35.4(8)
C3 Mo1 C2 C1 115.7(10)
Te1 Mo1 C2 C1 26.6(11)
Te2 Mo1 C2 C1 -98.1(7)
Fe1 Mo1 C2 C1 -162.2(6)
Fe2 Mo1 C2 C1 -58.2(8)
Co1 Mo1 C2 C1 -152.5(7)
C13 Mo1 C2 C3 45.9(8)
C4 Mo1 C2 C3 -37.2(7)
C5 Mo1 C2 C3 -80.3(8)
C1 Mo1 C2 C3 -115.7(10)
Te1 Mo1 C2 C3 -89.1(9)
Te2 Mo1 C2 C3 146.2(7)
Fe1 Mo1 C2 C3 82.1(10)
Fe2 Mo1 C2 C3 -173.9(6)
Co1 Mo1 C2 C3 91.8(7)
C1 C2 C3 C4 -1.1(10)
Mo1 C2 C3 C4 64.0(6)
C1 C2 C3 Mo1 -65.1(7)
C13 Mo1 C3 C4 105.1(8)
C5 Mo1 C3 C4 -39.6(8)
C2 Mo1 C3 C4 -116.0(10)
C1 Mo1 C3 C4 -79.4(8)
Te1 Mo1 C3 C4 15.1(9)
Te2 Mo1 C3 C4 -154.6(7)
Fe1 Mo1 C3 C4 99.0(7)
Fe2 Mo1 C3 C4 -98.6(16)
Co1 Mo1 C3 C4 149.2(7)
C13 Mo1 C3 C2 -138.9(7)
C4 Mo1 C3 C2 116.0(10)
C5 Mo1 C3 C2 76.4(8)
C1 Mo1 C3 C2 36.6(6)
Te1 Mo1 C3 C2 131.1(7)
Te2 Mo1 C3 C2 -38.6(7)
Fe1 Mo1 C3 C2 -145.0(5)
Fe2 Mo1 C3 C2 17.4(18)
Co1 Mo1 C3 C2 -94.8(7)
C2 C3 C4 C5 0.7(10)
Mo1 C3 C4 C5 66.2(6)
C2 C3 C4 Mo1 -65.5(6)
C13 Mo1 C4 C3 -76.7(8)
C5 Mo1 C4 C3 113.3(11)
C2 Mo1 C4 C3 36.9(7)
C1 Mo1 C4 C3 76.9(8)
Te1 Mo1 C4 C3 -168.9(7)
Te2 Mo1 C4 C3 43.1(12)
Fe1 Mo1 C4 C3 -115.6(7)
Fe2 Mo1 C4 C3 152.5(7)
Co1 Mo1 C4 C3 -40.1(8)
C13 Mo1 C4 C5 170.1(8)
C3 Mo1 C4 C5 -113.3(11)
C2 Mo1 C4 C5 -76.3(8)
C1 Mo1 C4 C5 -36.4(7)
Te1 Mo1 C4 C5 77.8(8)
Te2 Mo1 C4 C5 -70.1(12)
Fe1 Mo1 C4 C5 131.1(7)
Fe2 Mo1 C4 C5 39.2(10)
Co1 Mo1 C4 C5 -153.4(7)
C2 C1 C5 C4 -0.7(11)
Mo1 C1 C5 C4 -64.6(7)
C2 C1 C5 Mo1 63.9(7)
C3 C4 C5 C1 -0.1(11)
Mo1 C4 C5 C1 66.9(7)
C3 C4 C5 Mo1 -67.0(6)
C13 Mo1 C5 C1 -128.0(9)
C4 Mo1 C5 C1 -114.6(10)
C3 Mo1 C5 C1 -76.6(8)
C2 Mo1 C5 C1 -35.6(7)
Te1 Mo1 C5 C1 139.6(8)
Te2 Mo1 C5 C1 25.9(10)
Fe1 Mo1 C5 C1 156.6(6)
Fe2 Mo1 C5 C1 88.8(8)
Co1 Mo1 C5 C1 -54.9(17)
C13 Mo1 C5 C4 -13.4(10)
C3 Mo1 C5 C4 38.0(7)
C2 Mo1 C5 C4 79.1(8)
C1 Mo1 C5 C4 114.6(10)
Te1 Mo1 C5 C4 -105.7(8)
Te2 Mo1 C5 C4 140.5(8)
Fe1 Mo1 C5 C4 -88.7(8)
Fe2 Mo1 C5 C4 -156.6(7)
Co1 Mo1 C5 C4 59.7(17)
C11 C6 C7 C8 -0.6(11)
C6 C7 C8 C9 0.5(12)
C7 C8 C9 C10 0.2(13)
C8 C9 C10 C11 -0.8(12)
C7 C6 C11 C10 -0.1(11)
C7 C6 C11 C12 179.9(7)
C9 C10 C11 C6 0.8(11)
C9 C10 C11 C12 -179.2(7)
C6 C11 C12 C13 126.6(8)
C10 C11 C12 C13 -53.4(9)
C6 C11 C12 Co2 -71.9(9)
C10 C11 C12 Co2 108.1(7)
C6 C11 C12 Co1 40.6(10)
C10 C11 C12 Co1 -139.4(6)
C555 Co2 C12 C13 -158.0(5)
C444 Co2 C12 C13 108.1(5)
C333 Co2 C12 C13 -37.6(13)
Co1 Co2 C12 C13 -59.9(4)
Fe1 Co2 C12 C13 0.7(4)
C555 Co2 C12 C11 37.1(7)
C444 Co2 C12 C11 -56.8(7)
C333 Co2 C12 C11 157.6(10)
Co1 Co2 C12 C11 135.2(7)
Fe1 Co2 C12 C11 -164.2(6)
C555 Co2 C12 Co1 -98.1(3)
C444 Co2 C12 Co1 168.0(3)
C333 Co2 C12 Co1 22.4(12)
Fe1 Co2 C12 Co1 60.65(12)
C111 Co1 C12 C13 -122.3(4)
C222 Co1 C12 C13 136.4(4)
Te2 Co1 C12 C13 -24.2(5)
Co2 Co1 C12 C13 109.2(4)
Fe1 Co1 C12 C13 42.1(3)
Mo1 Co1 C12 C13 -19.5(3)
C111 Co1 C12 C11 -6.0(7)
C222 Co1 C12 C11 -107.2(6)
C13 Co1 C12 C11 116.4(8)
Te2 Co1 C12 C11 92.2(6)
Co2 Co1 C12 C11 -134.5(7)
Fe1 Co1 C12 C11 158.4(6)
Mo1 Co1 C12 C11 96.8(6)
C111 Co1 C12 Co2 128.5(3)
C222 Co1 C12 Co2 27.2(4)
C13 Co1 C12 Co2 -109.2(4)
Te2 Co1 C12 Co2 -133.38(17)
Fe1 Co1 C12 Co2 -67.11(15)
Mo1 Co1 C12 Co2 -128.74(18)
C11 C12 C13 Mo1 -58.3(12)
Co2 C12 C13 Mo1 135.7(8)
Co1 C12 C13 Mo1 66.2(8)
C11 C12 C13 Co1 -124.6(6)
Co2 C12 C13 Co1 69.5(3)
C11 C12 C13 Fe1 164.9(5)
Co2 C12 C13 Fe1 -1.1(5)
Co1 C12 C13 Fe1 -70.5(3)
C4 Mo1 C13 C12 75.9(10)
C5 Mo1 C13 C12 83.7(10)
C3 Mo1 C13 C12 42.6(10)
C2 Mo1 C13 C12 18.9(10)
C1 Mo1 C13 C12 36.1(12)
Te1 Mo1 C13 C12 176.2(9)
Te2 Mo1 C13 C12 -74.6(9)
Fe1 Mo1 C13 C12 -143.0(10)
Fe2 Mo1 C13 C12 -131.0(9)
Co1 Mo1 C13 C12 -63.2(9)
C4 Mo1 C13 Co1 139.1(4)
C5 Mo1 C13 Co1 146.9(4)
C3 Mo1 C13 Co1 105.8(4)
C2 Mo1 C13 Co1 82.1(4)
C1 Mo1 C13 Co1 99.3(6)
Te1 Mo1 C13 Co1 -120.64(18)
Te2 Mo1 C13 Co1 -11.5(2)
Fe1 Mo1 C13 Co1 -79.8(2)
Fe2 Mo1 C13 Co1 -67.8(2)
C4 Mo1 C13 Fe1 -141.1(4)
C5 Mo1 C13 Fe1 -133.3(5)
C3 Mo1 C13 Fe1 -174.4(4)
C2 Mo1 C13 Fe1 161.9(3)
C1 Mo1 C13 Fe1 179.1(6)
Te1 Mo1 C13 Fe1 -40.85(15)
Te2 Mo1 C13 Fe1 68.33(17)
Fe2 Mo1 C13 Fe1 12.0(2)
Co1 Mo1 C13 Fe1 79.8(2)
C111 Co1 C13 C12 67.2(4)
C222 Co1 C13 C12 -74.3(6)
Te2 Co1 C13 C12 164.5(3)
Co2 Co1 C13 C12 -49.2(3)
Fe1 Co1 C13 C12 -122.9(4)
Mo1 Co1 C13 C12 152.2(5)
C111 Co1 C13 Mo1 -85.0(3)
C222 Co1 C13 Mo1 133.4(4)
C12 Co1 C13 Mo1 -152.2(5)
Te2 Co1 C13 Mo1 12.3(2)
Co2 Co1 C13 Mo1 158.6(2)
Fe1 Co1 C13 Mo1 84.8(2)
C111 Co1 C13 Fe1 -169.8(3)
C222 Co1 C13 Fe1 48.6(6)
C12 Co1 C13 Fe1 122.9(4)
Te2 Co1 C13 Fe1 -72.51(18)
Co2 Co1 C13 Fe1 73.79(15)
Mo1 Co1 C13 Fe1 -84.8(2)
C666 Fe1 C13 C12 -64.9(5)
C777 Fe1 C13 C12 63.3(7)
Te1 Fe1 C13 C12 -156.7(5)
Co1 Fe1 C13 C12 69.1(5)
Fe2 Fe1 C13 C12 146.9(4)
Mo1 Fe1 C13 C12 159.5(6)
Co2 Fe1 C13 C12 0.8(4)
C666 Fe1 C13 Mo1 135.5(3)
C777 Fe1 C13 Mo1 -96.2(5)
Te1 Fe1 C13 Mo1 43.77(16)
Co1 Fe1 C13 Mo1 -90.4(2)
Fe2 Fe1 C13 Mo1 -12.6(2)
Co2 Fe1 C13 Mo1 -158.7(2)
C666 Fe1 C13 Co1 -134.0(3)
C777 Fe1 C13 Co1 -5.8(6)
Te1 Fe1 C13 Co1 134.19(16)
Fe2 Fe1 C13 Co1 77.83(19)
Mo1 Fe1 C13 Co1 90.4(2)
Co2 Fe1 C13 Co1 -68.27(16)
C222 Co1 C111 O111 -124(30)
C13 Co1 C111 O111 78(30)
C12 Co1 C111 O111 114(30)
Te2 Co1 C111 O111 -27(30)
Co2 Co1 C111 O111 157(29)
Fe1 Co1 C111 O111 50(30)
Mo1 Co1 C111 O111 32(30)
C111 Co1 C222 O222 49(7)
C13 Co1 C222 O222 -165(7)
C12 Co1 C222 O222 150(7)
Te2 Co1 C222 O222 -42(7)
Co2 Co1 C222 O222 171(7)
Fe1 Co1 C222 O222 -129(7)
Mo1 Co1 C222 O222 -81(7)
C555 Co2 C333 O333 -21(12)
C444 Co2 C333 O333 73(12)
C12 Co2 C333 O333 -142(11)
Co1 Co2 C333 O333 -122(12)
Fe1 Co2 C333 O333 -179(100)
C555 Co2 C444 O444 -34(12)
C333 Co2 C444 O444 -127(12)
C12 Co2 C444 O444 62(12)
Co1 Co2 C444 O444 80(13)
Fe1 Co2 C444 O444 139(12)
C444 Co2 C555 O555 -17(55)
C333 Co2 C555 O555 83(55)
C12 Co2 C555 O555 -111(55)
Co1 Co2 C555 O555 -166(100)
Fe1 Co2 C555 O555 -179(100)
C777 Fe1 C666 O666 88(8)
C13 Fe1 C666 O666 -122(8)
Te1 Fe1 C666 O666 -28(8)
Co1 Fe1 C666 O666 -170(8)
Fe2 Fe1 C666 O666 14(8)
Mo1 Fe1 C666 O666 -77(8)
Co2 Fe1 C666 O666 -179(100)
C666 Fe1 C777 O777 39(5)
C13 Fe1 C777 O777 -91(5)
Te1 Fe1 C777 O777 134(5)
Co1 Fe1 C777 O777 -95(5)
Fe2 Fe1 C777 O777 173(5)
Mo1 Fe1 C777 O777 -154(5)
Co2 Fe1 C777 O777 -38(5)
C999 Fe2 C888 O888 4(20)
Te1 Fe2 C888 O888 -101(19)
Te2 Fe2 C888 O888 99(20)
Fe1 Fe2 C888 O888 -165(19)
Mo1 Fe2 C888 O888 -160(18)
C888 Fe2 C999 O999 -94(25)
Te1 Fe2 C999 O999 22(25)
Te2 Fe2 C999 O999 144(25)
Fe1 Fe2 C999 O999 63(26)
Mo1 Fe2 C999 O999 83(25)
